data_9016693
loop_
_publ_author_name
'Rumsey, M. S.'
'Mills, S. J.'
'Spratt, J.'

_publ_section_title
;
 Natropharmacoalumite, NaAl4[(OH)4(AsO4)3]*4H2O, a new mineral of the pharmacosiderite
 supergroup and the renaming of aluminopharmacosiderite to pharmacoalumite
;
_journal_name_full 'Mineralogical Magazine'
_journal_page_first 929
_journal_page_last 936
_journal_paper_doi 10.1180/minmag.2010.074.5.929
_journal_volume 74
_journal_year 2010
_chemical_compound_source 'Maria Josefa Gold mine, Rodalquilar, Andalusia region, Spain'
_chemical_formula_sum 'Al4 As3 H10.416 K0.222 Na0.57 O19.104'
_chemical_name_mineral Natropharmacoalumite
_space_group_IT_number 215
_symmetry_space_group_name_Hall 'P -4 2 3'
_symmetry_space_group_name_H-M 'P -4 3 m'
_cell_angle_alpha 90
_cell_angle_beta 90
_cell_angle_gamma 90
_cell_length_a 7.7280
_cell_length_b 7.7280
_cell_length_c 7.7280
_cell_formula_units_Z 1
_cell_volume 461.531
_database_code_amcsd 0017883
_exptl_crystal_density_diffrn 2.413
_cod_original_formula_sum 'Na.57 K.222 As3 Al4 O19.104 H10.416'
_cod_database_code 9016693

loop_
_space_group_symop_operation_xyz
x,y,z
-z,x,-y
-y,z,-x
-x,y,-z
x,-z,-y
z,-y,-x
y,-x,-z
x,z,y
z,y,x
y,x,z
-z,-x,y
-y,-z,x
-x,-y,z
z,-x,-y
y,-z,-x
x,-y,-z
-x,z,-y
-z,y,-x
-y,x,-z
-x,-z,y
-z,-y,x
-y,-x,z
z,x,y
y,z,x

loop_
_atom_site_aniso_label
_atom_site_aniso_U_11
_atom_site_aniso_U_22
_atom_site_aniso_U_33
_atom_site_aniso_U_12
_atom_site_aniso_U_13
_atom_site_aniso_U_23
As1 0.00960 0.01350 0.01350 0.00000 0.00000 0.00000
Al1 0.01140 0.01140 0.01140 0.00160 0.00160 0.00160
O1 0.01710 0.01710 0.01000 -0.00700 0.00150 0.00150
O2 0.01300 0.01300 0.01300 0.00200 0.00200 0.00200

loop_
_atom_site_label
_atom_site_fract_x
_atom_site_fract_y
_atom_site_fract_z
_atom_site_occupancy
_atom_site_U_iso_or_equiv
_atom_site_type_symbol
_atom_site_attached_hydrogens
Na 0.50000 0.05200 0.50000 0.09500 0.03100 Na 0
K 0.50000 0.05200 0.50000 0.03700 0.03100 K 0
As1 0.50000 0.00000 0.00000 1.00000 0.01220 As 0
Al1 0.13910 0.13910 0.13910 1.00000 0.01140 Al 0
O1 0.12660 0.12660 0.37580 1.00000 0.01480 O 0
O2 0.88580 0.88580 0.88580 1.00000 0.01300 O 0
Wat3 0.50000 0.12200 0.50000 0.48200 0.03000 O 2
O4 0.68500 0.68500 0.68500 0.05300 0.04700 O 0
H34 0.68500 0.68500 0.68500 0.15800 0.04700 H 0
H2 0.82590 0.82590 0.82590 1.00000 0.01600 H 0

loop_
_cod_changelog_entry_id
_cod_changelog_entry_author
_cod_changelog_entry_date
_cod_changelog_entry_text
1
;cod-tools version 3.8.0
Id: cif_guess_AMCSD_atom_types 9581 2023-05-17 12:35:41Z saulius
;
2023-05-23T09:25:19+03:00
;Derived atom types and hydrogen counts
from atom names that follow the AMCSD naming convention
(Wat == water, O-H == hydroxyl).
;

loop_
_cod_related_entry_id
_cod_related_entry_database
_cod_related_entry_code
1 AMCSD 0017883
